data_2310471
loop_
_publ_author_name
'Rietveld, H.M.'

_publ_section_title
;
 The Crystal Structure of some Alkaline Earth Metal Uranates of the Type
 M3 U O6
;
_journal_name_full 'Acta Crystallographica (1,1948-23,1967)'
_journal_page_first 508
_journal_page_last 513
_journal_volume 20
_journal_year 1966
_chemical_formula_sum 'O6 Sr3 U'
_chemical_name_systematic 'Sr3 U O6'
_space_group_IT_number 4
_symmetry_space_group_name_Hall 'P 2yb'
_symmetry_space_group_name_H-M 'P 1 21 1'
_cell_angle_alpha 90
_cell_angle_beta 90.19
_cell_angle_gamma 90
_cell_formula_units_Z 2
_cell_length_a 5.959
_cell_length_b 6.179
_cell_length_c 8.553
_cell_volume 314.925
_citation_journal_id_ASTM ACCRA9
_cod_data_source_file Rietveld_ACCRA9_1966_1121.cif
_cod_data_source_block O6Sr3U1
_cod_original_cell_volume 314.9254
_cod_original_formula_sum 'O6 Sr3 U1'
_cod_database_code 2310471

loop_
_symmetry_equiv_pos_as_xyz
x,y,z
-x,y+1/2,-z

loop_
_atom_site_label
_atom_site_type_symbol
_atom_site_fract_x
_atom_site_fract_y
_atom_site_fract_z
_atom_site_occupancy
_atom_site_U_iso_or_equiv
O4 O-2 0.1312 0.0003 0.0098 1 0.0
O1 O-2 0.6594 0.4012 0.4946 1 0.0
Sr2 Sr+2 0.2505 0.4641 0.001 1 0.0
Sr1 Sr+2 0.242 0.9917 0.7564 1 0.0
U1 U+6 0.2503 0 0.2424 1 0.0
O2 O-2 0.5328 0.1287 0.2324 1 0.0
Sr3 Sr+2 0.7572 0.0588 0.5081 1 0.0
O5 O-2 0.075 0.2947 0.6753 1 0.0
O3 O-2 0.1014 0.2466 0.3075 1 0.0
O6 O-2 0.5335 0.191 0.8152 1 0.0
